data_4503907
loop_
_publ_author_name
'Beer, Leanne'
'Mandal, Swadhin K.'
'Reed, Robert W.'
'Oakley, Richard T.'
'Tham, Fook S.'
'Donnadieu, Bruno'
'Haddon, Robert C.'

_publ_section_title
;
 The First Electronically Stabilized Phenalenyl Radical:&#x00A0; Effect of
 Substituents on Solution Chemistry and Solid-State Structure
;
_journal_issue 4
_journal_name_full 'Crystal Growth &amp; Design'
_journal_page_first 802
_journal_paper_doi 10.1021/cg0603366
_journal_volume 7
_journal_year 2007
_chemical_formula_sum 'C13 H7 S2'
_chemical_formula_weight 227.31
_chemical_name_systematic
;

 ?

;
_space_group_IT_number 14
_symmetry_cell_setting monoclinic
_symmetry_space_group_name_Hall '-P 2ybc'
_symmetry_space_group_name_H-M 'P 1 21/c 1'
_atom_sites_solution_hydrogens geom
_atom_sites_solution_primary direct
_atom_sites_solution_secondary difmap
_audit_creation_method SHELXL-97
_cell_angle_alpha 90.00
_cell_angle_beta 103.0760(10)
_cell_angle_gamma 90.00
_cell_formula_units_Z 4
_cell_length_a 8.0527(2)
_cell_length_b 10.8005(3)
_cell_length_c 11.1201(3)
_cell_measurement_reflns_used 6405
_cell_measurement_temperature 100(2)
_cell_measurement_theta_max 31.68
_cell_measurement_theta_min 2.60
_cell_volume 942.07(4)
_computing_cell_refinement 'Bruker SMART'
_computing_data_collection 'Bruker SMART'
_computing_data_reduction 'Bruker SAINT'
_computing_molecular_graphics 'Bruker SHELXTL'
_computing_publication_material 'Bruker SHELXTL'
_computing_structure_refinement 'SHELXL-97 (Sheldrick, 1997)'
_computing_structure_solution 'SHELXS-97 (Sheldrick, 1990)'
_diffrn_ambient_temperature 100(2)
_diffrn_measured_fraction_theta_full 1.000
_diffrn_measured_fraction_theta_max 1.000
_diffrn_measurement_device_type 'CCD area detector'
_diffrn_measurement_method 'phi and omega scans'
_diffrn_radiation_monochromator graphite
_diffrn_radiation_source 'Normal-focus sealed tube'
_diffrn_radiation_type MoK\a
_diffrn_radiation_wavelength 0.71073
_diffrn_reflns_av_R_equivalents 0.0253
_diffrn_reflns_av_sigmaI/netI 0.0190
_diffrn_reflns_limit_h_max 11
_diffrn_reflns_limit_h_min -11
_diffrn_reflns_limit_k_max 15
_diffrn_reflns_limit_k_min -15
_diffrn_reflns_limit_l_max 15
_diffrn_reflns_limit_l_min -15
_diffrn_reflns_number 14595
_diffrn_reflns_theta_full 30.51
_diffrn_reflns_theta_max 30.51
_diffrn_reflns_theta_min 2.60
_exptl_absorpt_coefficient_mu 0.517
_exptl_absorpt_correction_T_max 0.9401
_exptl_absorpt_correction_T_min 0.8908
_exptl_absorpt_correction_type multi-scan
_exptl_absorpt_process_details 'Bruker SADABS'
_exptl_crystal_colour black
_exptl_crystal_density_diffrn 1.603
_exptl_crystal_density_meas 0
_exptl_crystal_density_method 'not measured'
_exptl_crystal_description 'square prism'
_exptl_crystal_F_000 468
_exptl_crystal_size_max 0.23
_exptl_crystal_size_mid 0.21
_exptl_crystal_size_min 0.12
_refine_diff_density_max 0.490
_refine_diff_density_min -0.263
_refine_diff_density_rms 0.063
_refine_ls_extinction_method none
_refine_ls_goodness_of_fit_ref 1.021
_refine_ls_hydrogen_treatment mixed
_refine_ls_matrix_type full
_refine_ls_number_parameters 143
_refine_ls_number_reflns 2878
_refine_ls_number_restraints 0
_refine_ls_restrained_S_all 1.021
_refine_ls_R_factor_all 0.0309
_refine_ls_R_factor_gt 0.0268
_refine_ls_shift/su_max 0.001
_refine_ls_shift/su_mean 0.000
_refine_ls_structure_factor_coef Fsqd
_refine_ls_weighting_details 'calc w=1/[\s^2^(Fo^2^)+(0.0571P)^2^+0.1950P] where P=(Fo^2^+2Fc^2^)/3'
_refine_ls_weighting_scheme calc
_refine_ls_wR_factor_gt 0.0812
_refine_ls_wR_factor_ref 0.0836
_reflns_number_gt 2523
_reflns_number_total 2878
_reflns_threshold_expression >2sigma(I)
_cod_data_source_file cg0603366si20060605_092155.cif
_cod_data_source_block rh117_0m
_cod_depositor_comments
;
The following automatic conversions were performed:

'_symmetry_cell_setting' value 'Monoclinic' changed to 'monoclinic'
according to /home/saulius/struct/CIF-dictionaries/cif_core.dic
dictionary named 'cif_core.dic' version 2.4.1 from 2010-06-29.

Automatic conversion script
Id: cif_fix_values 1715 2011-07-08 13:25:40Z adriana 
;
_cod_original_sg_symbol_H-M P2(1)/c
_cod_database_code 4503907

loop_
_symmetry_equiv_pos_as_xyz
'x, y, z'
'-x, y+1/2, -z+1/2'
'-x, -y, -z'
'x, -y-1/2, z-1/2'

loop_
_atom_site_label
_atom_site_type_symbol
_atom_site_fract_x
_atom_site_fract_y
_atom_site_fract_z
_atom_site_U_iso_or_equiv
_atom_site_adp_type
_atom_site_occupancy
_atom_site_symmetry_multiplicity
_atom_site_calc_flag
_atom_site_refinement_flags
S1 S 0.57849(3) 0.53094(3) 0.15985(2) 0.01619(9) Uani 1 1 d .
C1 C 0.71282(12) 0.59596(9) 0.29149(9) 0.01219(18) Uani 1 1 d .
C2 C 0.65874(13) 0.67286(10) 0.37634(10) 0.01371(19) Uani 1 1 d .
H2 H 0.5419 0.6948 0.3644 0.020(4) Uiso 1 1 calc R
C3 C 0.77700(13) 0.71685(9) 0.47803(9) 0.01368(19) Uani 1 1 d .
H3 H 0.7388 0.7665 0.5369 0.027(4) Uiso 1 1 calc R
C3A C 0.95436(13) 0.68967(9) 0.49667(9) 0.01154(18) Uani 1 1 d .
C4 C 1.07809(13) 0.73207(9) 0.59922(9) 0.01428(19) Uani 1 1 d .
H4 H 1.0444 0.7810 0.6606 0.025(4) Uiso 1 1 calc R
C5 C 1.24911(14) 0.70263(10) 0.61087(10) 0.0151(2) Uani 1 1 d .
H5 H 1.3312 0.7338 0.6794 0.027(4) Uiso 1 1 calc R
C6 C 1.30255(13) 0.62896(10) 0.52493(9) 0.01417(19) Uani 1 1 d .
H6 H 1.4201 0.6095 0.5359 0.020(4) Uiso 1 1 calc R
C6A C 1.18440(12) 0.58255(9) 0.42120(9) 0.01161(18) Uani 1 1 d .
C7 C 1.22911(13) 0.50419(10) 0.33050(10) 0.01388(19) Uani 1 1 d .
H7 H 1.3455 0.4829 0.3384 0.026(4) Uiso 1 1 calc R
C8 C 1.10945(14) 0.45793(10) 0.23140(10) 0.01439(19) Uani 1 1 d .
H8 H 1.1435 0.4067 0.1718 0.022(4) Uiso 1 1 calc R
C9 C 0.93715(13) 0.48778(9) 0.22014(9) 0.01217(18) Uani 1 1 d .
C9A C 0.88683(12) 0.56621(9) 0.30663(9) 0.01079(18) Uani 1 1 d .
C9B C 1.00881(12) 0.61375(9) 0.40819(9) 0.01041(18) Uani 1 1 d .
S2 S 0.77262(3) 0.43923(3) 0.09768(2) 0.01648(9) Uani 1 1 d .

loop_
_atom_site_aniso_label
_atom_site_aniso_U_11
_atom_site_aniso_U_22
_atom_site_aniso_U_33
_atom_site_aniso_U_23
_atom_site_aniso_U_13
_atom_site_aniso_U_12
S1 0.01236(13) 0.02175(15) 0.01275(14) -0.00021(9) -0.00073(10) -0.00133(9)
C1 0.0110(4) 0.0134(4) 0.0115(4) 0.0016(3) 0.0010(3) -0.0003(3)
C2 0.0115(4) 0.0141(4) 0.0160(5) 0.0028(3) 0.0039(4) 0.0025(3)
C3 0.0165(5) 0.0120(4) 0.0136(4) 0.0002(3) 0.0058(4) 0.0024(3)
C3A 0.0140(4) 0.0092(4) 0.0115(4) 0.0006(3) 0.0032(3) -0.0001(3)
C4 0.0190(5) 0.0116(4) 0.0121(4) -0.0013(3) 0.0032(4) -0.0023(4)
C5 0.0168(5) 0.0140(5) 0.0126(4) 0.0011(3) -0.0007(4) -0.0046(4)
C6 0.0111(4) 0.0153(5) 0.0151(4) 0.0035(4) 0.0008(4) -0.0020(3)
C6A 0.0108(4) 0.0115(4) 0.0124(4) 0.0024(3) 0.0023(3) -0.0003(3)
C7 0.0117(4) 0.0152(4) 0.0157(5) 0.0027(4) 0.0050(4) 0.0028(3)
C8 0.0170(5) 0.0143(4) 0.0129(4) 0.0004(3) 0.0057(4) 0.0026(4)
C9 0.0144(4) 0.0122(4) 0.0098(4) -0.0004(3) 0.0024(3) -0.0001(3)
C9A 0.0109(4) 0.0112(4) 0.0102(4) 0.0004(3) 0.0022(3) -0.0005(3)
C9B 0.0109(4) 0.0098(4) 0.0105(4) 0.0009(3) 0.0024(3) -0.0001(3)
S2 0.01881(14) 0.01760(14) 0.01136(13) -0.00335(9) -0.00007(10) -0.00013(9)

loop_
_atom_type_symbol
_atom_type_description
_atom_type_scat_dispersion_real
_atom_type_scat_dispersion_imag
_atom_type_scat_source
C C 0.0033 0.0016 'International Tables Vol C Tables 4.2.6.8 and 6.1.1.4'
H H 0.0000 0.0000 'International Tables Vol C Tables 4.2.6.8 and 6.1.1.4'
S S 0.1246 0.1234 'International Tables Vol C Tables 4.2.6.8 and 6.1.1.4'

loop_
_geom_angle_atom_site_label_1
_geom_angle_atom_site_label_2
_geom_angle_atom_site_label_3
_geom_angle
C1 S1 S2 95.69(4)
C2 C1 C9A 120.50(9)
C2 C1 S1 124.91(8)
C9A C1 S1 114.59(7)
C3 C2 C1 119.49(9)
C2 C3 C3A 121.88(9)
C4 C3A C9B 118.30(9)
C4 C3A C3 123.48(9)
C9B C3A C3 118.22(9)
C5 C4 C3A 120.31(9)
C6 C5 C4 121.53(9)
C5 C6 C6A 120.73(9)
C6 C6A C7 123.95(9)
C6 C6A C9B 117.90(9)
C7 C6A C9B 118.14(9)
C8 C7 C6A 122.48(9)
C7 C8 C9 119.02(9)
C8 C9 C9A 120.61(9)
C8 C9 S2 124.04(8)
C9A C9 S2 115.28(8)
C9 C9A C1 119.16(9)
C9 C9A C9B 120.55(9)
C1 C9A C9B 120.28(9)
C9A C9B C3A 119.59(9)
C9A C9B C6A 119.19(9)
C3A C9B C6A 121.22(9)
C9 S2 S1 95.25(4)

loop_
_geom_bond_atom_site_label_1
_geom_bond_atom_site_label_2
_geom_bond_distance
S1 C1 1.7578(10)
S1 S2 2.0957(4)
C1 C2 1.3984(14)
C1 C9A 1.4101(13)
C2 C3 1.3871(14)
C3 C3A 1.4266(14)
C3A C4 1.4103(14)
C3A C9B 1.4240(13)
C4 C5 1.3906(15)
C5 C6 1.3849(15)
C6 C6A 1.4108(14)
C6A C7 1.4238(14)
C6A C9B 1.4287(13)
C7 C8 1.3828(15)
C8 C9 1.4021(14)
C9 C9A 1.4083(13)
C9 S2 1.7517(10)
C9A C9B 1.4150(14)

loop_
_geom_torsion_atom_site_label_1
_geom_torsion_atom_site_label_2
_geom_torsion_atom_site_label_3
_geom_torsion_atom_site_label_4
_geom_torsion
S2 S1 C1 C2 179.27(9)
S2 S1 C1 C9A 0.12(8)
C9A C1 C2 C3 -1.99(15)
S1 C1 C2 C3 178.91(8)
C1 C2 C3 C3A 2.35(15)
C2 C3 C3A C4 -179.59(9)
C2 C3 C3A C9B -0.83(15)
C9B C3A C4 C5 1.70(15)
C3 C3A C4 C5 -179.53(10)
C3A C4 C5 C6 -1.67(16)
C4 C5 C6 C6A 0.87(16)
C5 C6 C6A C7 -178.58(10)
C5 C6 C6A C9B -0.16(15)
C6 C6A C7 C8 178.45(10)
C9B C6A C7 C8 0.03(15)
C6A C7 C8 C9 -0.80(16)
C7 C8 C9 C9A 1.58(15)
C7 C8 C9 S2 178.30(8)
C8 C9 C9A C1 178.99(9)
S2 C9 C9A C1 2.00(13)
C8 C9 C9A C9B -1.62(15)
S2 C9 C9A C9B -178.61(7)
C2 C1 C9A C9 179.53(9)
S1 C1 C9A C9 -1.29(13)
C2 C1 C9A C9B 0.13(15)
S1 C1 C9A C9B 179.31(7)
C9 C9A C9B C3A -178.00(9)
C1 C9A C9B C3A 1.39(14)
C9 C9A C9B C6A 0.82(14)
C1 C9A C9B C6A -179.79(9)
C4 C3A C9B C9A 177.78(9)
C3 C3A C9B C9A -1.05(14)
C4 C3A C9B C6A -1.01(14)
C3 C3A C9B C6A -179.84(9)
C6 C6A C9B C9A -178.55(9)
C7 C6A C9B C9A -0.03(14)
C6 C6A C9B C3A 0.25(14)
C7 C6A C9B C3A 178.76(9)
C8 C9 S2 S1 -178.42(9)
C9A C9 S2 S1 -1.55(8)
C1 S1 S2 C9 0.74(5)
